data_2011176
loop_
_publ_author_name
'Li, Yi-Zhi'
'Liu, Jia-Cheng'
'Wang, Zhi-Ping'
'Li, Qin-Xi'
'Sun, Gang-Chun'
'Wang, Liu-Fang'
'Xia, Chun-Gu'

_publ_section_title
;
 Bis[methylenebis(diphenylphosphine)-<i>P</i>,<i>P</i>']nickel(II)
 diperchlorate
;
_journal_issue 7
_journal_name_full 'Acta Crystallographica Section C'
_journal_page_first e286
_journal_page_last e287
_journal_paper_doi 10.1107/S0108270100007824
_journal_volume 56
_journal_year 2000
_chemical_formula_iupac '[Ni(C25 H22 P2)2] (Cl O4)2'
_chemical_formula_moiety 'C50 H44 Ni P4 2+, 2Cl O4 1-'
_chemical_formula_sum 'C50 H44 Cl2 Ni O8 P4'
_chemical_formula_weight 1026.32
_chemical_name_systematic
;
Bis[methylenebis(diphenylphosphine)-P,P']nickel(II) diperchlorate
;
_space_group_IT_number 14
_symmetry_cell_setting monoclinic
_symmetry_space_group_name_Hall '-P 2yn'
_symmetry_space_group_name_H-M 'P 1 21/n 1'
_cell_angle_alpha 90
_cell_angle_beta 111.320(10)
_cell_angle_gamma 90
_cell_formula_units_Z 2
_cell_length_a 11.226(2)
_cell_length_b 17.836(2)
_cell_length_c 12.932(2)
_cell_measurement_reflns_used 25
_cell_measurement_temperature 296
_cell_measurement_theta_max 14.79
_cell_measurement_theta_min 14.19
_cell_volume 2412.1(7)
_computing_cell_refinement 'CAD-4 Operations Manual'
_computing_data_collection 'CAD-4 Operations Manual (Enraf-Nonius, 1977)'
_computing_data_reduction 'PROCESS in TEXSAN (Molecular Structure Corporation, 1987)'
_computing_publication_material 'GCIF (local program)'
_computing_structure_refinement 'LS in TEXSAN)'
_computing_structure_solution 'MITHRIL (Gilmore, 1983)'
_diffrn_measurement_device_type 'Enraf Nonius CAD-4'
_diffrn_measurement_method \w/2\q
_diffrn_radiation_type MoK\a
_diffrn_radiation_wavelength .71069
_diffrn_reflns_av_R_equivalents .033
_diffrn_reflns_limit_h_max 13
_diffrn_reflns_limit_h_min 0
_diffrn_reflns_limit_k_max 21
_diffrn_reflns_limit_k_min 0
_diffrn_reflns_limit_l_max 15
_diffrn_reflns_limit_l_min -15
_diffrn_reflns_number 4624
_diffrn_reflns_theta_max 25
_diffrn_standards_decay_% 1.0
_diffrn_standards_interval_count 300
_diffrn_standards_number 3
_exptl_absorpt_coefficient_mu .699
_exptl_absorpt_correction_T_max .889
_exptl_absorpt_correction_T_min .773
_exptl_absorpt_correction_type '\y scans'
_exptl_absorpt_process_details '(North et al., 1968)'
_exptl_crystal_colour 'Green yellow'
_exptl_crystal_density_diffrn 1.413
_exptl_crystal_density_method 'not measured'
_exptl_crystal_description block
_exptl_crystal_F_000 1060
_exptl_crystal_size_max .38
_exptl_crystal_size_mid .30
_exptl_crystal_size_min .17
_refine_diff_density_max .287
_refine_diff_density_min -.248
_refine_ls_extinction_coef 0
_refine_ls_extinction_method \w/2\q
_refine_ls_goodness_of_fit_ref 1.22
_refine_ls_hydrogen_treatment refall
_refine_ls_matrix_type full
_refine_ls_number_parameters 323
_refine_ls_number_reflns 3262
_refine_ls_restrained_S_all 1.22
_refine_ls_R_factor_gt .033
_refine_ls_shift/su_max .05
_refine_ls_structure_factor_coef F
_refine_ls_weighting_details 'w = 1/[\s^2^(F)]'
_refine_ls_weighting_scheme calc
_refine_ls_wR_factor_ref .044
_reflns_number_gt 4340
_reflns_number_total 4431
_reflns_threshold_expression I>3\s(I)
_cod_data_source_file qb0214.cif
_cod_data_source_block I
_cod_depositor_comments
;
The following automatic conversions were performed:
'_symmetry_cell_setting' value 'Monoclinic' changed to 'monoclinic'
according to '/home/saulius/struct/CIF-dictionaries/cif_core.dic'
dictionary named 'cif_core.dic' version 2.4.1 from 2010-06-29.

Automatic conversion script
Id: cif_fix_enum 1527 2010-12-29 10:47:43Z saulius 

The following automatic conversions were performed:

'_symmetry_cell_setting' value 'Monoclinic' changed to 'monoclinic'
according to /home/saulius/struct/CIF-dictionaries/cif_core.dic
dictionary named 'cif_core.dic' version 2.4.1 from 2010-06-29.

Automatic conversion script
Id: cif_fix_values 1715 2011-07-08 13:25:40Z adriana 
;
_cod_original_cell_volume 2412.0(6)
_cod_original_sg_symbol_H-M 'P 21/n'
_cod_original_formula_sum 'C50 H44 Cl2 Ni1 O8 P4'
_cod_database_code 2011176
_cod_database_fobs_code 2011176

loop_
_symmetry_equiv_pos_as_xyz
'+X  ,  +Y  ,  +Z'
'1/2-X  ,1/2+Y  ,1/2-Z'
'-X  ,  -Y  ,  -Z'
'1/2+X  ,1/2-Y  ,1/2+Z'

loop_
_atom_site_aniso_label
_atom_site_aniso_U_11
_atom_site_aniso_U_22
_atom_site_aniso_U_33
_atom_site_aniso_U_12
_atom_site_aniso_U_13
_atom_site_aniso_U_23
Ni .0250(2) .0554(3) .0304(2) .0019(2) .01144(19) .0068(2)
P1 .0301(3) .0510(4) .0312(4) -.0005(3) .0128(3) .0040(3)
P2 .0261(3) .0496(4) .0346(4) .0004(3) .0114(3) .0036(3)
C1 .0328(14) .0471(17) .0367(15) -.0003(12) .0133(12) .0017(13)
C11 .0337(14) .0621(18) .0333(14) -.0059(13) .0127(12) .0069(13)
C12 .069(2) .095(3) .078(2) -.030(2) .047(2) -.026(2)
C13 .085(3) .110(3) .098(3) -.056(3) .052(3) -.039(3)
C14 .054(2) .129(4) .072(3) -.039(2) .028(2) -.002(3)
C15 .048(2) .107(3) .068(2) -.009(2) .0347(18) .004(2)
C16 .0448(18) .076(2) .057(2) -.0041(17) .0284(15) -.0007(19)
C21 .0382(14) .0506(18) .0366(14) -.0036(12) .0172(12) .0017(12)
C22 .059(2) .066(2) .0395(17) .0040(17) .0107(15) .0013(15)
C23 .076(3) .103(4) .0365(19) -.003(2) .0058(18) .000(2)
C24 .104(3) .092(3) .058(2) -.024(3) .032(2) -.028(2)
C25 .146(4) .060(3) .076(3) -.004(3) .049(3) -.013(2)
C26 .093(3) .057(2) .053(2) .006(2) .032(2) .0028(17)
C31 .0294(13) .0566(18) .0336(14) .0009(12) .0106(11) -.0029(12)
C32 .0434(17) .063(2) .061(2) -.0082(15) .0258(15) -.0101(16)
C33 .075(2) .073(3) .079(3) -.007(2) .042(2) -.023(2)
C34 .076(3) .102(3) .073(2) -.004(2) .048(2) -.019(2)
C35 .072(2) .090(3) .076(2) -.011(2) .051(2) -.001(2)
C36 .0546(19) .065(2) .057(2) -.0033(16) .0318(16) -.0001(16)
C41 .0302(13) .0495(16) .0407(14) -.0011(12) .0166(11) .0021(12)
C42 .0370(16) .062(2) .0494(18) -.0061(15) .0086(14) .0070(16)
C43 .050(2) .103(3) .048(2) -.017(2) .0088(17) .000(2)
C44 .063(3) .116(4) .066(3) -.030(3) .027(2) -.040(3)
C45 .075(3) .063(3) .118(4) -.010(2) .042(3) -.037(3)
C46 .0473(19) .054(2) .073(2) .0042(16) .0173(17) -.0056(18)
Cl .0511(4) .0580(5) .0479(4) -.0087(3) .0185(3) -.0067(3)
O1 .0602(13) .0585(14) .0643(14) -.0058(11) .0221(11) -.0099(11)
O2 .121(2) .102(2) .0509(15) -.0165(17) .0357(15) -.0113(14)
O3 .0703(16) .0653(16) .125(2) .0097(14) .0051(16) .0106(16)
O4 .0798(18) .106(2) .095(2) -.0428(16) .0544(16) -.0359(16)

loop_
_atom_site_label
_atom_site_fract_x
_atom_site_fract_y
_atom_site_fract_z
_atom_site_U_iso_or_equiv
_atom_site_thermal_displace_type
_atom_site_calc_flag
_atom_site_calc_attached_atom
_atom_site_refinement_flags
_atom_site_occupancy
Ni .00000(2) .00000(2) .00000(2) 2.89(2) Uani d . . 1
P1 .00278(6) .06311(4) -.14818(5) 2.92(3) Uani d . . 1
P2 -.18977(6) .05440(4) -.07613(6) 2.90(3) Uani d . . 1
C1 -.1284(3) .12426(16) -.1482(2) 3.10(10) Uani d . . 1
C11 .1363(2) .11841(17) -.1532(2) 3.40(10) Uani d . . 1
C12 .1711(4) .1833(2) -.0934(3) 5.9(2) Uani d . . 1
C13 .2779(4) .2231(3) -.0931(4) 7.3(2) Uani d . . 1
C14 .3479(4) .1967(3) -.1519(3) 6.6(2) Uani d . . 1
C15 .3130(3) .1337(3) -.2120(3) 5.6(2) Uani d . . 1
C16 .2075(3) .0941(2) -.2128(3) 4.50(10) Uani d . . 1
C21 -.0539(3) .01166(15) -.2768(2) 3.20(10) Uani d . . 1
C22 -.1176(3) .0485(2) -.3760(3) 4.50(10) Uani d . . 1
C23 -.1603(4) .0087(3) -.4739(3) 6.0(2) Uani d . . 1
C24 -.1407(5) -.0666(3) -.4730(4) 6.6(2) Uani d . . 1
C25 -.0780(5) -.1030(3) -.3770(4) 7.2(2) Uani d . . 1
C26 -.0332(4) -.0642(2) -.2782(3) 5.2(2) Uani d . . 1
C31 -.2759(2) .09965(16) .0001(2) 3.20(10) Uani d . . 1
C32 -.2709(3) .1760(2) .0182(3) 4.30(10) Uani d . . 1
C33 -.3327(4) .2065(2) .0834(3) 5.7(2) Uani d . . 1
C34 -.3987(4) .1626(3) .1288(3) 6.1(2) Uani d . . 1
C35 -.4050(4) .0863(3) .1112(3) 5.7(2) Uani d . . 1
C36 -.3448(3) .0550(2) .0457(3) 4.40(10) Uani d . . 1
C41 -.3027(2) -.00250(15) -.1822(2) 3.10(10) Uani d . . 1
C42 -.4039(3) .0321(2) -.2644(3) 4.10(10) Uani d . . 1
C43 -.4859(3) -.0090(3) -.3504(3) 5.5(2) Uani d . . 1
C44 -.4674(4) -.0847(3) -.3554(3) 6.4(2) Uani d . . 1
C45 -.3695(4) -.1196(3) -.2746(4) 6.6(2) Uani d . . 1
C46 -.2858(3) -.0784(2) -.1867(3) 4.70(10) Uani d . . 1
Cl .06093(7) .26883(4) .13398(6) 4.1(3) Uani d . . 1
O1 .0351(2) .19307(12) .09475(6) 4.80(10) Uani d . . 1
O2 .0946(3) .27031(16) .2509(2) 7.10(10) Uani d . . 1
O3 -.0507(3) .31392(14) .0838(3) 7.50(10) Uani d . . 1
O4 .1636(2) .29876(16) .1077(2) 6.90(10) Uani d . . 1
H1 -.187(3) .1438(14) -.217(2) 3.3(6) Uiso calc . . 1
H2 -.095(3) .1627(16) -.098(2) 3.5(6) Uiso calc . . 1
H3 .125(4) .205(2) -.052(3) 7.0(10) Uiso calc . . 1
H4 .292(4) .272(2) -.051(4) 8.0(10) Uiso calc . . 1
H5 .412(4) .226(2) -.155(3) 7.0(10) Uiso calc . . 1
H6 .365(4) .115(2) -.257(3) 7.0(10) Uiso calc . . 1
H7 .189(3) .0529(18) -.249(3) 4.7(8) Uiso calc . . 1
H8 -.134(3) .1013(19) -.375(3) 4.8(8) Uiso calc . . 1
H9 -.197(4) .036(2) -.536(3) 6.0(9) Uiso calc . . 1
H10 -.174(4) -.091(2) -.541(4) 8.0(10) Uiso calc . . 1
H11 -.063(5) -.155(3) -.370(4) 11(2) Uiso calc . . 1
H12 .004(3) -.0904(18) -.212(3) 5.0(8) Uiso calc . . 1
H13 -.229(3) .2060(16) -.014(2) 3.8(7) Uiso calc . . 1
H14 -.325(4) .258(2) .099(3) 6.0(10) Uiso calc . . 1
H15 -.442(4) .181(2) .179(3) 8.0(10) Uiso calc . . 1
H16 -.445(3) .053(2) .139(3) 5.5(8) Uiso calc . . 1
H17 -.348(3) .0021(18) .033(3) 4.7(8) Uiso calc . . 1
H18 -.418(3) .082(2) -.260(3) 4.7(8) Uiso calc . . 1
H19 -.561(4) .0172(18) -.410(3) 5.8(8) Uiso calc . . 1
H20 -.522(4) -.112(2) -.415(3) 7.0(10) Uiso calc . . 1
H21 -.350(4) -.168(3) -.276(3) 8.0(10) Uiso calc . . 1
H22 -.221(3) -.102(2) -.134(3) 5.7(9) Uiso calc . . 1

loop_
_atom_type_symbol
_atom_type_scat_dispersion_real
_atom_type_scat_dispersion_imag
_atom_type_scat_source
C .003 .002
; International Tables for Crystallography
(1992, Vol. C, Tables 4.2.6.8 and 6.1.1.1)
;
H .000 .000
; International Tables for Crystallography
(1992, Vol. C, Table 6.1.1.2)
;
Cl .1484 .1585
; International Tables for Crystallography
(1992, Vol. C, Tables 4.2.6.8 and 6.1.1.1)
;
Ni .3393 1.1124
; International Tables for Crystallography
(1992, Vol. C, Tables 4.2.6.8 and 6.1.1.4)
;
O .011 .006
; International Tables for Crystallography
(1992, Vol. C, Tables 4.2.6.8 and 6.1.1.1)
;
P .1023 .0942
; International Tables for Crystallography
(1992, Vol. C, Tables 4.2.6.8 and 6.1.1.4)
;

loop_
_geom_angle_atom_site_label_1
_geom_angle_atom_site_label_2
_geom_angle_atom_site_label_3
_geom_angle_site_symmetry_1
_geom_angle
_geom_angle_publ_flag
P2 Ni P2 . 180.00(3) no
P2 Ni P1 . 73.12(3) yes
P2 Ni P1 . 106.88(3) no
P2 Ni P1 3 106.88(3) no
P2 Ni P1 3 73.12(3) no
P1 Ni P1 . 180.00(2) no
C21 P1 C11 . 105.30(10) no
C21 P1 C1 . 106.80(10) no
C21 P1 Ni . 115.20(10) no
C11 P1 C1 . 110.50(10) no
C11 P1 Ni . 125.03(9) no
C1 P1 Ni . 92.20(10) no
C31 P2 C41 . 107.40(10) no
C31 P2 C1 . 110.40(10) no
C31 P2 Ni . 124.91(9) no
C41 P2 C1 . 106.60(10) no
C41 P2 Ni . 112.80(10) no
C1 P2 Ni . 92.57(9) no
P1 C1 P2 . 92.60(10) no
C12 C11 C16 . 118.8(3) no
C12 C11 P1 . 120.62(7) no
C16 C11 P1 . 120.5(2) no
C11 C12 C13 . 120.1(4) no
C14 C13 C12 . 119.6(4) no
C15 C14 C13 . 120.5(4) no
C14 C15 C16 . 120.3(4) no
C11 C16 C15 . 120.7(4) no
C26 C21 C22 . 119.2(3) no
C26 C21 P1 . 120.6(2) no
C22 C21 P1 . 120.2(2) no
C23 C22 C21 . 119.8(4) no
C24 C23 C22 . 120.0(4) no
C25 C24 C23 . 120.8(4) no
C24 C25 C26 . 120.3(4) no
C21 C26 C25 . 120.0(4) no
C32 C31 C36 . 119.3(3) no
C32 C31 P2 . 122.6(2) no
C36 C31 P2 . 118.0(2) no
C31 C32 C33 . 119.6(3) no
C34 C33 C32 . 120.8(4) no
C33 C34 C35 . 120.3(4) no
C34 C35 C36 . 119.6(4) no
C35 C36 C31 . 120.3(4) no
C46 C41 C42 . 119.6(3) no
C46 C41 P2 . 121.2(2) no
C42 C41 P2 . 119.1(2) no
C43 C42 C41 . 120.4(4) no
C42 C43 C44 . 119.8(4) no
C45 C44 C43 . 120.5(4) no
C44 C45 C46 . 120.2(4) no
C41 C46 C45 . 119.5(4) no
O4 Cl O2 . 108.9(2) no
O4 Cl O3 . 109.5(2) no
O4 Cl O1 . 110.30(10) no
O2 Cl O3 . 108.8(2) no
O2 Cl O1 . 109.6(2) no
O3 Cl O1 . 109.70(10) no
H2 C1 H1 . 110.0(2) no
H2 C1 P1 . 109.0(2) no
H2 C1 P2 . 106.0(2) no
H1 C1 P1 . 120.0(2) no
H1 C1 P2 . 117.0(2) no
H3 C12 C11 . 124.0(2) no
H3 C12 C13 . 115.0(2) no
H4 C13 C14 . 127.0(2) no
H4 C13 C12 . 114.0(3) no
H5 C14 C15 . 122.0(3) no
H5 C14 C13 . 117.0(3) no
H6 C15 C14 . 120.0(2) no
H6 C15 C16 . 120.0(2) no
H7 C16 C11 . 120.0(2) no
H7 C16 C15 . 119.0(2) no
H8 C22 C23 . 121.0(2) no
H8 C22 C21 . 119.0(2) no
H9 C23 C24 . 124.0(2) no
H9 C23 C22 . 116.0(2) no
H10 C24 C25 . 123.0(3) no
H10 C24 C23 . 116.0(3) no
H11 C25 C24 . 126.0(3) no
H11 C25 C26 . 114.0(3) no
H12 C26 C21 . 120.0(5) no
H12 C26 C25 . 119.0(5) no
H13 C32 C31 . 120.0(5) no
H13 C32 C33 . 120.4(5) no
H14 C33 C34 . 120.0(5) no
H14 C33 C32 . 119.0(5) no
H15 C34 C33 . 125.0(5) no
H15 C34 C35 . 115.0(5) no
H16 C35 C34 . 126.0(5) no
H16 C35 C36 . 114.0(5) no
H17 C36 C35 . 121.0(5) no
H17 C36 C31 . 119.0(5) no
H18 C42 C43 . 120.0(5) no
H18 C42 C41 . 120.0(5) no
H19 C43 C42 . 119.5(5) no
H19 C43 C44 . 120.7(5) no
H20 C44 C45 . 120.0(5) no
H20 C44 C43 . 119.0(5) no
H21 C45 C44 . 124.0(5) no
H21 C45 C46 . 115.0(5) no
H22 C46 C41 . 121.0(5) no
H22 C46 C45 . 119.0(5) no

loop_
_geom_bond_atom_site_label_1
_geom_bond_atom_site_label_2
_geom_bond_site_symmetry_1
_geom_bond_site_symmetry_2
_geom_bond_distance
_geom_bond_publ_flag
Ni P2 . . 2.2188(5) yes
Ni P2 . 3 2.2188(5) no
Ni P1 . . 2.2322(5) yes
Ni P1 . 3 2.2322(5) no
P1 C21 . . 1.802(3) yes
P1 C11 . . 1.815(3) yes
P1 C1 . . 1.832(3) yes
P2 C31 . . 1.803(3) yes
P2 C41 . . 1.805(3) yes
P2 C1 . . 1.834(3) yes
C11 C12 . . 1.367(5) no
C11 C16 . . 1.368(4) no
C12 C13 . . 1.393(5) no
C13 C14 . . 1.362(6) no
C14 C15 . . 1.341(6) no
C15 C16 . . 1.377(5) no
C21 C26 . . 1.374(4) no
C21 C22 . . 1.385(4) no
C22 C23 . . 1.377(5) no
C23 C24 . . 1.361(6) no
C24 C25 . . 1.350(6) no
C25 C26 . . 1.378(5) no
C31 C32 . . 1.380(4) no
C31 C36 . . 1.382(4) no
C32 C33 . . 1.383(5) no
C33 C34 . . 1.352(5) no
C34 C35 . . 1.376(6) no
C35 C36 . . 1.379(5) no
C41 C46 . . 1.371(4) no
C41 C42 . . 1.386(4) no
C42 C43 . . 1.370(5) no
C43 C44 . . 1.371(6) no
C44 C45 . . 1.360(6) no
C45 C46 . . 1.392(5) no
Cl O4 . . 1.419(2) no
Cl O2 . . 1.420(3) no
Cl O3 . . 1.430(3) no
Cl O1 . . 1.435(2) no
C1 H2 . . .92(3) no
C1 H1 . . .96(3) no
C12 H3 . . .95(4) no
C13 H4 . . 1.01(4) no
C14 H5 . . .90(4) no
C15 H6 . . 1.02(4) no
C16 H7 . . .86(3) no
C22 H8 . . .96(3) no
C23 H9 . . .90(4) no
C24 H10 . . .93(4) no
C25 H11 . . .94(5) no
C26 H12 . . .93(3) no
C32 H13 . . .91(3) no
C33 H14 . . .94(4) no
C34 H15 . . 1.00(4) no
C35 H16 . . .89(3) no
C36 H17 . . .96(3) no
C42 H18 . . .91(3) no
C43 H19 . . 1.02(4) no
C44 H20 . . .93(4) no
C45 H21 . . .89(4) no
C46 H22 . . .90(3) no

loop_
_geom_contact_atom_site_label_1
_geom_contact_atom_site_label_2
_geom_contact_distance
_geom_contact_site_symmetry_2
C1 O1 3.248(4) 1_555
C1 O4 3.456(4) 4_454
C1 O2 3.459(4) 4_454
C12 O1 3.314(4) 1_555
C12 O4 3.343(5) 1_555
C13 O4 3.554(5) 1_555
C14 O2 3.481(5) 4_554
C25 O2 3.438(6) 3_555
C26 O1 3.308(4) 3_555
C32 O1 3.224(4) 1_555
C32 O2 3.369(4) 4_454
C32 O3 3.370(4) 1_555
C42 O3 3.429(4) 4_454
C42 O2 3.531(5) 4_454
C43 O3 3.594(5) 4_454
C44 O3 3.532(5) 2_444
C46 O1 3.329(4) 3_555

loop_
_geom_torsion_atom_site_label_1
_geom_torsion_atom_site_label_2
_geom_torsion_atom_site_label_3
_geom_torsion_atom_site_label_4
_geom_torsion
Ni P2 C41 C46 20.5(3)
Ni P2 C41 C42 -155.5(2)
Ni P2 C1 P1 25.10(10)
Ni P2 C31 C32 96.3(3)
Ni P2 C31 C36 -80.9(2)
Ni P2 C41 C46 20.5(3)
Ni P2 C41 C42 -155.5(2)
Ni P2 C1 P1 25.03(9)
Ni P1 C21 C26 -33.9(3)
Ni P1 C21 C22 147.0(2)
Ni P1 C11 C12 -68.2(3)
Ni P1 C11 C16 108.7(2)
Ni P1 C1 P2 -24.90(10)
Ni P1 C21 C26 -33.9(4)
Ni P1 C21 C22 147.0(3)
Ni P1 C11 C12 -68.3(3)
Ni P1 C11 C16 108.7(2)
Ni P1 C1 P2 -24.86(9)
P1 C21 C26 C25 179.5(4)
P1 C21 C22 C23 179.8(8)
P1 C11 C16 C15 -176.5(3)
P1 C1 P2 C31 154.00(10)
P1 C1 P2 C41 -89.68(13)
P1 Ni P2 C31 -138.48(12)
P1 Ni P2 C41 88.00(10)
P1 Ni P2 C1 -21.30(10)
P1 Ni P2 C31 -138.48(12)
P1 Ni P2 C41 87.97(9)
P1 Ni P2 C1 -21.26(9)
P2 C31 C32 C33 -175.9(3)
P2 C31 C36 C35 175.5(3)
P2 C41 C46 C45 -175.2(3)
P2 C41 C42 C43 175.4(3)
P2 C1 P1 C21 92.30(10)
P2 C1 P1 C11 -153.70(10)
P2 Ni P1 C21 -88.50(10)
P2 Ni P1 C11 138.30(10)
P2 Ni P1 C1 21.30(10)
P2 Ni P1 C21 -88.46(13)
P2 Ni P1 C11 138.35(12)
P2 Ni P1 C1 21.27(9)
C1 P1 C21 C26 -134.6(3)
C1 P1 C21 C22 46.3(3)
C11 C12 C13 C14 -.6(7)
C11 C16 C15 C14 .5(6)
C11 P1 C21 C26 107.9(3)
C11 P1 C21 C22 -71.2(3)
C12 C11 C16 C15 .5(6)
C12 C11 P1 C21 154.9(3)
C12 C13 C14 C15 1.6(8)
C13 C14 C15 C16 -1.5(7)
C13 C12 C11 C16 -.5(6)
C16 C11 P1 C21 -28.2(3)
C21 C26 C25 C24 .9(7)
C21 C22 C23 C24 .5(7)
C22 C23 C24 C25 -1.0(7)
C22 C21 C26 C25 -1.4(6)
C23 C24 C25 C26 .3(9)
C23 C22 C21 C26 .7(5)
C31 C32 C33 C34 -.5(6)
C31 C36 C35 C34 1.6(6)
C31 P2 C41 C46 -121.0(3)
C31 P2 C41 C42 63.0(3)
C32 C31 C36 C35 -1.8(5)
C32 C31 P2 C41 -128.2(2)
C32 C33 C34 C35 .3(7)
C33 C34 C35 C36 -.8(7)
C33 C32 C31 C36 1.3(5)
C36 C31 P2 C41 54.6(3)
C1 P1 C11 C12 39.9(3)
C1 P1 C11 C16 -143.1(2)
C1 P2 C31 C32 -12.3(3)
C1 P2 C31 C36 170.5(2)
C1 P2 C41 C46 120.6(3)
C1 P2 C41 C42 -55.3(3)
C41 C46 C45 C44 .0(3)
C41 C42 C43 C44 -.4(6)
C42 C43 C44 C45 1.2(6)
C42 C41 C46 C45 .8(5)
C43 C42 C41 C46 -.7(5)
C43 C44 C45 C46 -1.1(6)
